data_4129018
loop_
_publ_author_name
'Zhang, Guoqi'
'Wu, Jing'
'Zheng, Shengping'
'Neary, Michelle C.'
'Mao, Jincheng'
'Flores, Marco'
'Trovitch, Ryan J.'
'Dub, Pavel A.'

_publ_section_title
;
 Redox-Noninnocent Ligand-Supported Vanadium Catalysts for the
 Chemoselective Reduction of C&#x2550;X (X = O, N) Functionalities.
;
_journal_issue 38
_journal_name_full 'Journal of the American Chemical Society'
_journal_page_first 15230
_journal_page_last 15239
_journal_paper_doi 10.1021/jacs.9b07062
_journal_volume 141
_journal_year 2019
_chemical_formula_moiety 'C27 H43 N3 Si3 V'
_chemical_formula_sum 'C27 H43 N3 Si3 V'
_chemical_formula_weight 544.85
_space_group_crystal_system triclinic
_space_group_IT_number 2
_space_group_name_Hall '-P 1'
_space_group_name_H-M_alt 'P -1'
_atom_sites_solution_hydrogens geom
_atom_sites_solution_primary dual
_audit_creation_method SHELXL-2017/1
_cell_angle_alpha 115.3120(10)
_cell_angle_beta 95.6150(10)
_cell_angle_gamma 97.3690(10)
_cell_formula_units_Z 2
_cell_length_a 10.8676(7)
_cell_length_b 12.3856(8)
_cell_length_c 12.9182(8)
_cell_measurement_reflns_used 8865
_cell_measurement_temperature 130(2)
_cell_measurement_theta_max 27.04
_cell_measurement_theta_min 2.38
_cell_volume 1536.12(17)
_computing_cell_refinement 'Bruker SAINT'
_computing_data_collection 'Bruker APEX3'
_computing_data_reduction 'Bruker SAINT'
_computing_molecular_graphics 'Bruker SHELXTL'
_computing_publication_material 'Bruker SHELXTL'
_computing_structure_refinement 'SHELXL-2017/1 (Sheldrick, 2017)'
_computing_structure_solution 'SHELXT 2014/5 (Sheldrick, 2014)'
_diffrn_ambient_temperature 130(2)
_diffrn_measured_fraction_theta_full 0.999
_diffrn_measured_fraction_theta_max 0.999
_diffrn_measurement_device_type 'Bruker APEX-II CCD'
_diffrn_measurement_method '\f and \w scans'
_diffrn_radiation_type MoK\a
_diffrn_radiation_wavelength 0.71073
_diffrn_reflns_av_R_equivalents 0.0772
_diffrn_reflns_av_unetI/netI 0.0587
_diffrn_reflns_Laue_measured_fraction_full 0.999
_diffrn_reflns_Laue_measured_fraction_max 0.999
_diffrn_reflns_limit_h_max 13
_diffrn_reflns_limit_h_min -13
_diffrn_reflns_limit_k_max 15
_diffrn_reflns_limit_k_min -15
_diffrn_reflns_limit_l_max 16
_diffrn_reflns_limit_l_min -16
_diffrn_reflns_number 37951
_diffrn_reflns_point_group_measured_fraction_full 0.999
_diffrn_reflns_point_group_measured_fraction_max 0.999
_diffrn_reflns_theta_full 25.000
_diffrn_reflns_theta_max 27.103
_diffrn_reflns_theta_min 2.401
_exptl_absorpt_coefficient_mu 0.459
_exptl_absorpt_correction_T_max 0.7461
_exptl_absorpt_correction_T_min 0.6885
_exptl_absorpt_correction_type empirical
_exptl_absorpt_process_details sadabs
_exptl_crystal_colour brown
_exptl_crystal_density_diffrn 1.178
_exptl_crystal_description plate
_exptl_crystal_F_000 582
_exptl_crystal_size_max 0.420
_exptl_crystal_size_mid 0.240
_exptl_crystal_size_min 0.030
_refine_diff_density_max 0.407
_refine_diff_density_min -0.635
_refine_diff_density_rms 0.064
_refine_ls_extinction_method none
_refine_ls_goodness_of_fit_ref 1.012
_refine_ls_hydrogen_treatment constr
_refine_ls_matrix_type full
_refine_ls_number_parameters 316
_refine_ls_number_reflns 6778
_refine_ls_number_restraints 0
_refine_ls_restrained_S_all 1.012
_refine_ls_R_factor_all 0.0973
_refine_ls_R_factor_gt 0.0499
_refine_ls_shift/su_max 0.001
_refine_ls_shift/su_mean 0.000
_refine_ls_structure_factor_coef Fsqd
_refine_ls_weighting_details 'w=1/[\s^2^(Fo^2^)+(0.0507P)^2^+1.0438P] where P=(Fo^2^+2Fc^2^)/3'
_refine_ls_weighting_scheme calc
_refine_ls_wR_factor_gt 0.1080
_refine_ls_wR_factor_ref 0.1293
_reflns_Friedel_coverage 0.000
_reflns_number_gt 4358
_reflns_number_total 6778
_reflns_threshold_expression 'I > 2\s(I)'
_cod_data_source_file ja9b07062_si_002.cif
_cod_data_source_block gz1419
_cod_database_code 4129018
_shelx_shelxl_version_number 2017/1
_shelx_space_group_comment
; 
The symmetry employed for this shelxl refinement is uniquely defined 
by the following loop, which should always be used as a source of 
symmetry information in preference to the above space-group names. 
They are only intended as comments. 
;
_shelx_estimated_absorpt_t_min 0.831
_shelx_estimated_absorpt_t_max 0.986

loop_
_space_group_symop_operation_xyz
'x, y, z'
'-x, -y, -z'

loop_
_atom_site_label
_atom_site_type_symbol
_atom_site_fract_x
_atom_site_fract_y
_atom_site_fract_z
_atom_site_U_iso_or_equiv
_atom_site_adp_type
_atom_site_occupancy
_atom_site_site_symmetry_order
_atom_site_calc_flag
_atom_site_refinement_flags_posn
_atom_site_refinement_flags_adp
V1 V 0.32470(4) 0.34727(4) 0.56493(4) 0.02847(14) Uani 1 1 d . .
N1 N 0.1288(2) 0.2864(2) 0.5119(2) 0.0313(5) Uani 1 1 d . .
N2 N 0.2883(2) 0.24259(19) 0.64007(19) 0.0296(5) Uani 1 1 d . .
N3 N 0.5047(2) 0.3519(2) 0.6447(2) 0.0330(5) Uani 1 1 d . .
Si1 Si 0.37471(7) 0.12031(7) 0.32466(7) 0.0363(2) Uani 1 1 d . .
Si2 Si 0.25568(8) 0.58148(7) 0.79290(7) 0.0370(2) Uani 1 1 d . .
Si3 Si 0.15913(11) 0.21631(11) 0.99417(9) 0.0603(3) Uani 1 1 d . .
C11 C 0.3639(3) 0.2829(3) 0.3953(3) 0.0375(7) Uani 1 1 d . .
H11A H 0.297248 0.296777 0.346904 0.045 Uiso 1 1 calc R U
H11B H 0.444567 0.331457 0.397037 0.045 Uiso 1 1 calc R U
C12 C 0.4994(4) 0.0901(4) 0.4115(4) 0.0848(15) Uani 1 1 d . .
H12A H 0.473784 0.100269 0.485269 0.127 Uiso 1 1 calc R U
H12B H 0.577935 0.147301 0.426948 0.127 Uiso 1 1 calc R U
H12C H 0.512630 0.006657 0.368188 0.127 Uiso 1 1 calc R U
C13 C 0.4123(4) 0.0655(4) 0.1743(3) 0.0752(13) Uani 1 1 d . .
H13A H 0.495842 0.108445 0.177266 0.113 Uiso 1 1 calc R U
H13B H 0.349162 0.081290 0.125694 0.113 Uiso 1 1 calc R U
H13C H 0.411763 -0.022115 0.141291 0.113 Uiso 1 1 calc R U
C14 C 0.2236(3) 0.0231(3) 0.3140(3) 0.0545(9) Uani 1 1 d . .
H14A H 0.211476 0.033985 0.391776 0.082 Uiso 1 1 calc R U
H14B H 0.226144 -0.062385 0.264983 0.082 Uiso 1 1 calc R U
H14C H 0.153737 0.046602 0.279543 0.082 Uiso 1 1 calc R U
C21 C 0.3225(3) 0.5330(2) 0.6579(3) 0.0360(7) Uani 1 1 d . .
H21A H 0.410254 0.578156 0.677485 0.043 Uiso 1 1 calc R U
H21B H 0.274617 0.558348 0.605548 0.043 Uiso 1 1 calc R U
C22 C 0.3260(4) 0.5246(3) 0.8930(3) 0.0643(10) Uani 1 1 d . .
H22A H 0.301028 0.435909 0.858212 0.096 Uiso 1 1 calc R U
H22B H 0.295978 0.561081 0.967291 0.096 Uiso 1 1 calc R U
H22C H 0.417987 0.546991 0.906049 0.096 Uiso 1 1 calc R U
C23 C 0.2791(3) 0.7512(3) 0.8806(3) 0.0558(9) Uani 1 1 d . .
H23A H 0.245074 0.786852 0.831961 0.084 Uiso 1 1 calc R U
H23B H 0.369226 0.784984 0.908319 0.084 Uiso 1 1 calc R U
H23C H 0.235239 0.770270 0.947306 0.084 Uiso 1 1 calc R U
C24 C 0.0816(3) 0.5222(3) 0.7574(3) 0.0513(9) Uani 1 1 d . .
H24A H 0.065673 0.434378 0.733086 0.077 Uiso 1 1 calc R U
H24B H 0.044648 0.538187 0.694268 0.077 Uiso 1 1 calc R U
H24C H 0.043506 0.563005 0.826312 0.077 Uiso 1 1 calc R U
C31 C 0.1881(3) 0.0836(3) 0.8636(3) 0.0482(8) Uani 1 1 d . .
H31A H 0.255447 0.047955 0.887396 0.058 Uiso 1 1 calc R U
H31B H 0.110540 0.020326 0.829610 0.058 Uiso 1 1 calc R U
C32 C 0.0857(5) 0.1655(5) 1.0936(4) 0.0987(17) Uani 1 1 d . .
H32A H -0.002829 0.127948 1.060081 0.148 Uiso 1 1 calc R U
H32B H 0.090814 0.235694 1.168944 0.148 Uiso 1 1 calc R U
H32C H 0.130269 0.106035 1.104108 0.148 Uiso 1 1 calc R U
C33 C 0.3148(4) 0.3189(4) 1.0710(3) 0.0838(14) Uani 1 1 d . .
H33A H 0.350678 0.349740 1.019956 0.126 Uiso 1 1 calc R U
H33B H 0.372083 0.273444 1.091461 0.126 Uiso 1 1 calc R U
H33C H 0.303028 0.387406 1.141914 0.126 Uiso 1 1 calc R U
C34 C 0.0504(5) 0.2973(4) 0.9467(4) 0.0903(15) Uani 1 1 d . .
H34A H 0.085724 0.321485 0.891186 0.136 Uiso 1 1 calc R U
H34B H 0.039673 0.369834 1.014422 0.136 Uiso 1 1 calc R U
H34C H -0.031558 0.243173 0.909582 0.136 Uiso 1 1 calc R U
C41 C 0.0526(3) 0.3129(3) 0.4405(3) 0.0413(7) Uani 1 1 d . .
H41A H 0.088683 0.364777 0.410083 0.050 Uiso 1 1 calc R U
C42 C -0.0743(3) 0.2684(3) 0.4099(3) 0.0541(9) Uani 1 1 d . .
H42A H -0.125094 0.289630 0.360060 0.065 Uiso 1 1 calc R U
C43 C -0.1267(3) 0.1925(3) 0.4527(3) 0.0585(10) Uani 1 1 d . .
H43A H -0.214342 0.159353 0.431336 0.070 Uiso 1 1 calc R U
C44 C -0.0531(3) 0.1647(3) 0.5255(3) 0.0452(8) Uani 1 1 d . .
H44A H -0.089411 0.113445 0.556494 0.054 Uiso 1 1 calc R U
C45 C 0.0762(2) 0.2118(2) 0.5550(2) 0.0330(6) Uani 1 1 d . .
C51 C 0.1647(3) 0.1902(2) 0.6318(2) 0.0321(6) Uani 1 1 d . .
C52 C 0.1343(3) 0.1308(3) 0.6965(3) 0.0415(7) Uani 1 1 d . .
H52A H 0.049068 0.094845 0.688363 0.050 Uiso 1 1 calc R U
C53 C 0.2260(3) 0.1219(3) 0.7740(3) 0.0482(8) Uani 1 1 d . .
C54 C 0.3521(3) 0.1724(3) 0.7796(3) 0.0403(7) Uani 1 1 d . .
H54A H 0.417412 0.166814 0.830624 0.048 Uiso 1 1 calc R U
C55 C 0.3813(3) 0.2296(2) 0.7118(2) 0.0344(6) Uani 1 1 d . .
C61 C 0.6155(3) 0.4052(3) 0.6340(3) 0.0420(7) Uani 1 1 d . .
H61A H 0.615247 0.450462 0.590428 0.050 Uiso 1 1 calc R U
C62 C 0.7293(3) 0.3964(3) 0.6841(3) 0.0536(9) Uani 1 1 d . .
H62A H 0.806289 0.432749 0.673239 0.064 Uiso 1 1 calc R U
C63 C 0.7293(3) 0.3332(3) 0.7507(3) 0.0556(9) Uani 1 1 d . .
H63A H 0.806677 0.327247 0.787130 0.067 Uiso 1 1 calc R U
C64 C 0.6183(3) 0.2798(3) 0.7638(3) 0.0474(8) Uani 1 1 d . .
H64A H 0.617789 0.236906 0.809725 0.057 Uiso 1 1 calc R U
C65 C 0.5058(3) 0.2884(3) 0.7097(3) 0.0361(7) Uani 1 1 d . .

loop_
_atom_site_aniso_label
_atom_site_aniso_U_11
_atom_site_aniso_U_22
_atom_site_aniso_U_33
_atom_site_aniso_U_23
_atom_site_aniso_U_13
_atom_site_aniso_U_12
V1 0.0232(2) 0.0282(3) 0.0404(3) 0.0188(2) 0.0138(2) 0.00716(19)
N1 0.0256(12) 0.0314(13) 0.0368(13) 0.0132(11) 0.0121(10) 0.0070(10)
N2 0.0276(12) 0.0291(12) 0.0354(13) 0.0160(10) 0.0124(10) 0.0054(10)
N3 0.0252(12) 0.0298(13) 0.0448(14) 0.0153(11) 0.0123(11) 0.0078(10)
Si1 0.0312(4) 0.0346(5) 0.0456(5) 0.0174(4) 0.0186(4) 0.0077(4)
Si2 0.0309(4) 0.0291(4) 0.0450(5) 0.0108(4) 0.0106(4) 0.0032(3)
Si3 0.0755(7) 0.0736(7) 0.0403(6) 0.0271(5) 0.0183(5) 0.0299(6)
C11 0.0377(16) 0.0368(16) 0.0493(18) 0.0265(15) 0.0215(14) 0.0075(13)
C12 0.070(3) 0.056(2) 0.091(3) -0.003(2) -0.014(2) 0.039(2)
C13 0.106(3) 0.060(2) 0.071(3) 0.028(2) 0.059(3) 0.029(2)
C14 0.050(2) 0.0417(19) 0.067(2) 0.0178(18) 0.0277(18) 0.0031(16)
C21 0.0278(14) 0.0285(15) 0.0576(19) 0.0224(14) 0.0168(14) 0.0061(12)
C22 0.082(3) 0.059(2) 0.048(2) 0.0199(19) 0.007(2) 0.015(2)
C23 0.049(2) 0.0373(19) 0.062(2) 0.0072(17) 0.0109(17) 0.0000(16)
C24 0.0392(18) 0.0417(19) 0.058(2) 0.0061(16) 0.0237(16) 0.0051(15)
C31 0.061(2) 0.0464(19) 0.048(2) 0.0304(17) 0.0147(17) 0.0062(16)
C32 0.107(4) 0.156(5) 0.063(3) 0.064(3) 0.041(3) 0.052(4)
C33 0.111(4) 0.067(3) 0.051(2) 0.012(2) -0.004(2) 0.012(3)
C34 0.120(4) 0.110(4) 0.060(3) 0.037(3) 0.040(3) 0.074(3)
C41 0.0364(17) 0.0440(18) 0.0439(18) 0.0179(15) 0.0079(14) 0.0144(14)
C42 0.0350(18) 0.061(2) 0.060(2) 0.0219(19) -0.0001(16) 0.0136(16)
C43 0.0240(16) 0.068(2) 0.068(2) 0.017(2) 0.0027(16) 0.0063(16)
C44 0.0314(16) 0.0460(19) 0.0507(19) 0.0147(16) 0.0162(15) 0.0004(14)
C45 0.0274(14) 0.0300(15) 0.0355(16) 0.0070(13) 0.0149(12) 0.0056(12)
C51 0.0326(15) 0.0269(14) 0.0337(15) 0.0099(12) 0.0156(12) 0.0008(12)
C52 0.0426(18) 0.0440(18) 0.0365(17) 0.0186(15) 0.0131(14) -0.0036(14)
C53 0.057(2) 0.048(2) 0.0418(19) 0.0223(16) 0.0172(16) 0.0001(16)
C54 0.0521(19) 0.0353(17) 0.0371(17) 0.0170(14) 0.0091(14) 0.0158(15)
C55 0.0385(16) 0.0292(15) 0.0380(16) 0.0149(13) 0.0125(13) 0.0105(13)
C61 0.0288(16) 0.0368(17) 0.056(2) 0.0152(15) 0.0151(14) 0.0044(13)
C62 0.0240(16) 0.047(2) 0.074(2) 0.0138(19) 0.0101(16) 0.0029(14)
C63 0.0358(18) 0.056(2) 0.065(2) 0.0174(19) -0.0034(17) 0.0165(16)
C64 0.0399(18) 0.0450(19) 0.055(2) 0.0194(17) 0.0032(15) 0.0145(15)
C65 0.0355(16) 0.0325(16) 0.0383(16) 0.0121(13) 0.0066(13) 0.0131(13)

loop_
_atom_type_symbol
_atom_type_description
_atom_type_scat_dispersion_real
_atom_type_scat_dispersion_imag
_atom_type_scat_source
C C 0.0033 0.0016 'International Tables Vol C Tables 4.2.6.8 and 6.1.1.4'
H H 0.0000 0.0000 'International Tables Vol C Tables 4.2.6.8 and 6.1.1.4'
N N 0.0061 0.0033 'International Tables Vol C Tables 4.2.6.8 and 6.1.1.4'
Si Si 0.0817 0.0704 'International Tables Vol C Tables 4.2.6.8 and 6.1.1.4'
V V 0.3005 0.5294 'International Tables Vol C Tables 4.2.6.8 and 6.1.1.4'

loop_
_geom_angle_atom_site_label_1
_geom_angle_atom_site_label_2
_geom_angle_atom_site_label_3
_geom_angle
N2 V1 C21 118.29(10)
N2 V1 C11 123.25(10)
C21 V1 C11 118.46(11)
N2 V1 N3 77.55(9)
C21 V1 N3 96.84(10)
C11 V1 N3 96.43(11)
N2 V1 N1 77.74(9)
C21 V1 N1 97.43(10)
C11 V1 N1 94.55(10)
N3 V1 N1 155.11(9)
C41 N1 C45 118.1(2)
C41 N1 V1 126.9(2)
C45 N1 V1 114.99(18)
C55 N2 C51 118.6(2)
C55 N2 V1 121.21(18)
C51 N2 V1 119.83(18)
C61 N3 C65 118.5(3)
C61 N3 V1 126.8(2)
C65 N3 V1 114.68(18)
C11 Si1 C12 110.07(16)
C11 Si1 C14 110.73(14)
C12 Si1 C14 107.7(2)
C11 Si1 C13 114.36(15)
C12 Si1 C13 106.9(2)
C14 Si1 C13 106.88(18)
C21 Si2 C22 112.39(15)
C21 Si2 C24 109.74(14)
C22 Si2 C24 107.98(18)
C21 Si2 C23 113.96(15)
C22 Si2 C23 105.58(17)
C24 Si2 C23 106.85(15)
C32 Si3 C34 108.2(2)
C32 Si3 C33 109.8(2)
C34 Si3 C33 110.7(2)
C32 Si3 C31 111.0(2)
C34 Si3 C31 109.42(17)
C33 Si3 C31 107.67(18)
Si1 C11 V1 115.10(14)
Si1 C11 H11A 108.5
V1 C11 H11A 108.5
Si1 C11 H11B 108.5
V1 C11 H11B 108.5
H11A C11 H11B 107.5
Si1 C12 H12A 109.5
Si1 C12 H12B 109.5
H12A C12 H12B 109.5
Si1 C12 H12C 109.5
H12A C12 H12C 109.5
H12B C12 H12C 109.5
Si1 C13 H13A 109.5
Si1 C13 H13B 109.5
H13A C13 H13B 109.5
Si1 C13 H13C 109.5
H13A C13 H13C 109.5
H13B C13 H13C 109.5
Si1 C14 H14A 109.5
Si1 C14 H14B 109.5
H14A C14 H14B 109.5
Si1 C14 H14C 109.5
H14A C14 H14C 109.5
H14B C14 H14C 109.5
Si2 C21 V1 117.32(14)
Si2 C21 H21A 108.0
V1 C21 H21A 108.0
Si2 C21 H21B 108.0
V1 C21 H21B 108.0
H21A C21 H21B 107.2
Si2 C22 H22A 109.5
Si2 C22 H22B 109.5
H22A C22 H22B 109.5
Si2 C22 H22C 109.5
H22A C22 H22C 109.5
H22B C22 H22C 109.5
Si2 C23 H23A 109.5
Si2 C23 H23B 109.5
H23A C23 H23B 109.5
Si2 C23 H23C 109.5
H23A C23 H23C 109.5
H23B C23 H23C 109.5
Si2 C24 H24A 109.5
Si2 C24 H24B 109.5
H24A C24 H24B 109.5
Si2 C24 H24C 109.5
H24A C24 H24C 109.5
H24B C24 H24C 109.5
C53 C31 Si3 110.9(2)
C53 C31 H31A 109.5
Si3 C31 H31A 109.5
C53 C31 H31B 109.5
Si3 C31 H31B 109.5
H31A C31 H31B 108.1
Si3 C32 H32A 109.5
Si3 C32 H32B 109.5
H32A C32 H32B 109.5
Si3 C32 H32C 109.5
H32A C32 H32C 109.5
H32B C32 H32C 109.5
Si3 C33 H33A 109.5
Si3 C33 H33B 109.5
H33A C33 H33B 109.5
Si3 C33 H33C 109.5
H33A C33 H33C 109.5
H33B C33 H33C 109.5
Si3 C34 H34A 109.5
Si3 C34 H34B 109.5
H34A C34 H34B 109.5
Si3 C34 H34C 109.5
H34A C34 H34C 109.5
H34B C34 H34C 109.5
N1 C41 C42 123.0(3)
N1 C41 H41A 118.5
C42 C41 H41A 118.5
C41 C42 C43 118.8(3)
C41 C42 H42A 120.6
C43 C42 H42A 120.6
C44 C43 C42 119.8(3)
C44 C43 H43A 120.1
C42 C43 H43A 120.1
C43 C44 C45 119.9(3)
C43 C44 H44A 120.1
C45 C44 H44A 120.1
N1 C45 C44 120.4(3)
N1 C45 C51 114.0(2)
C44 C45 C51 125.5(3)
C52 C51 N2 121.2(3)
C52 C51 C45 125.6(3)
N2 C51 C45 113.1(2)
C51 C52 C53 121.1(3)
C51 C52 H52A 119.4
C53 C52 H52A 119.4
C52 C53 C54 117.4(3)
C52 C53 C31 119.9(3)
C54 C53 C31 121.5(3)
C55 C54 C53 120.6(3)
C55 C54 H54A 119.7
C53 C54 H54A 119.7
N2 C55 C54 121.0(3)
N2 C55 C65 111.8(2)
C54 C55 C65 127.1(3)
N3 C61 C62 122.3(3)
N3 C61 H61A 118.8
C62 C61 H61A 118.8
C61 C62 C63 118.6(3)
C61 C62 H62A 120.7
C63 C62 H62A 120.7
C64 C63 C62 120.0(3)
C64 C63 H63A 120.0
C62 C63 H63A 120.0
C63 C64 C65 119.5(3)
C63 C64 H64A 120.3
C65 C64 H64A 120.3
N3 C65 C64 121.0(3)
N3 C65 C55 114.3(2)
C64 C65 C55 124.6(3)

loop_
_geom_bond_atom_site_label_1
_geom_bond_atom_site_label_2
_geom_bond_distance
V1 N2 1.949(2)
V1 C21 2.096(3)
V1 C11 2.097(3)
V1 N3 2.102(2)
V1 N1 2.105(2)
N1 C41 1.350(4)
N1 C45 1.363(3)
N2 C55 1.375(4)
N2 C51 1.388(3)
N3 C61 1.346(3)
N3 C65 1.373(4)
Si1 C11 1.847(3)
Si1 C12 1.851(4)
Si1 C14 1.863(3)
Si1 C13 1.870(3)
Si2 C21 1.843(3)
Si2 C22 1.864(4)
Si2 C24 1.875(3)
Si2 C23 1.881(3)
Si3 C32 1.856(4)
Si3 C34 1.862(4)
Si3 C33 1.872(5)
Si3 C31 1.874(3)
C11 H11A 0.9900
C11 H11B 0.9900
C12 H12A 0.9800
C12 H12B 0.9800
C12 H12C 0.9800
C13 H13A 0.9800
C13 H13B 0.9800
C13 H13C 0.9800
C14 H14A 0.9800
C14 H14B 0.9800
C14 H14C 0.9800
C21 H21A 0.9900
C21 H21B 0.9900
C22 H22A 0.9800
C22 H22B 0.9800
C22 H22C 0.9800
C23 H23A 0.9800
C23 H23B 0.9800
C23 H23C 0.9800
C24 H24A 0.9800
C24 H24B 0.9800
C24 H24C 0.9800
C31 C53 1.500(4)
C31 H31A 0.9900
C31 H31B 0.9900
C32 H32A 0.9800
C32 H32B 0.9800
C32 H32C 0.9800
C33 H33A 0.9800
C33 H33B 0.9800
C33 H33C 0.9800
C34 H34A 0.9800
C34 H34B 0.9800
C34 H34C 0.9800
C41 C42 1.369(4)
C41 H41A 0.9500
C42 C43 1.372(5)
C42 H42A 0.9500
C43 C44 1.358(5)
C43 H43A 0.9500
C44 C45 1.398(4)
C44 H44A 0.9500
C45 C51 1.445(4)
C51 C52 1.366(4)
C52 C53 1.391(4)
C52 H52A 0.9500
C53 C54 1.413(4)
C54 C55 1.377(4)
C54 H54A 0.9500
C55 C65 1.462(4)
C61 C62 1.378(4)
C61 H61A 0.9500
C62 C63 1.389(5)
C62 H62A 0.9500
C63 C64 1.361(5)
C63 H63A 0.9500
C64 C65 1.387(4)
C64 H64A 0.9500

loop_
_geom_torsion_atom_site_label_1
_geom_torsion_atom_site_label_2
_geom_torsion_atom_site_label_3
_geom_torsion_atom_site_label_4
_geom_torsion
C12 Si1 C11 V1 -58.8(2)
C14 Si1 C11 V1 60.2(2)
C13 Si1 C11 V1 -179.04(18)
C22 Si2 C21 V1 51.6(2)
C24 Si2 C21 V1 -68.6(2)
C23 Si2 C21 V1 171.65(16)
C32 Si3 C31 C53 170.1(3)
C34 Si3 C31 C53 50.7(3)
C33 Si3 C31 C53 -69.8(3)
C45 N1 C41 C42 0.1(4)
V1 N1 C41 C42 179.5(2)
N1 C41 C42 C43 -0.6(5)
C41 C42 C43 C44 1.2(5)
C42 C43 C44 C45 -1.2(5)
C41 N1 C45 C44 -0.1(4)
V1 N1 C45 C44 -179.6(2)
C41 N1 C45 C51 -179.2(2)
V1 N1 C45 C51 1.4(3)
C43 C44 C45 N1 0.7(4)
C43 C44 C45 C51 179.6(3)
C55 N2 C51 C52 2.5(4)
V1 N2 C51 C52 -170.7(2)
C55 N2 C51 C45 179.3(2)
V1 N2 C51 C45 6.1(3)
N1 C45 C51 C52 172.0(3)
C44 C45 C51 C52 -6.9(5)
N1 C45 C51 N2 -4.6(3)
C44 C45 C51 N2 176.5(3)
N2 C51 C52 C53 0.8(4)
C45 C51 C52 C53 -175.5(3)
C51 C52 C53 C54 -2.5(5)
C51 C52 C53 C31 165.4(3)
Si3 C31 C53 C52 -83.5(3)
Si3 C31 C53 C54 83.9(4)
C52 C53 C54 C55 1.0(4)
C31 C53 C54 C55 -166.6(3)
C51 N2 C55 C54 -4.0(4)
V1 N2 C55 C54 169.1(2)
C51 N2 C55 C65 179.3(2)
V1 N2 C55 C65 -7.6(3)
C53 C54 C55 N2 2.2(4)
C53 C54 C55 C65 178.4(3)
C65 N3 C61 C62 1.2(4)
V1 N3 C61 C62 -175.7(2)
N3 C61 C62 C63 -1.9(5)
C61 C62 C63 C64 1.1(5)
C62 C63 C64 C65 0.4(5)
C61 N3 C65 C64 0.4(4)
V1 N3 C65 C64 177.6(2)
C61 N3 C65 C55 -177.4(2)
V1 N3 C65 C55 -0.2(3)
C63 C64 C65 N3 -1.2(5)
C63 C64 C65 C55 176.4(3)
N2 C55 C65 N3 4.6(3)
C54 C55 C65 N3 -171.8(3)
N2 C55 C65 C64 -173.1(3)
C54 C55 C65 C64 10.4(5)
